data_7049178
loop_
_publ_author_name
'Lee, Kyounghoon'
'Kim, Chan Woo'
'Buckley, Jimmy L.'
'Vlaisavljevich, Bess'
'Daly, Scott R.'

_publ_section_title
;
 Isolation of ligand-centered borocations in molybdenum complexes
 containing a triaminoborane-bridged diphosphorus ligand.
;
_journal_issue 11
_journal_name_full 'Dalton transactions (Cambridge, England : 2003)'
_journal_page_first 3777
_journal_page_last 3785
_journal_paper_doi 10.1039/c9dt00733d
_journal_volume 48
_journal_year 2019
_chemical_formula_moiety 'C34 H33 B Mo N3 O4 P2, C2 F6 N O4 S2, 0.5(C H2 Cl2)'
_chemical_formula_sum 'C36.5 H34 B Cl F6 Mo N4 O8 P2 S2'
_chemical_formula_weight 1038.93
_space_group_crystal_system orthorhombic
_space_group_IT_number 33
_space_group_name_Hall 'P 2c -2n'
_space_group_name_H-M_alt 'P n a 21'
_symmetry_space_group_name_Hall 'P 2c -2n'
_symmetry_space_group_name_H-M 'P n a 21'
_atom_sites_solution_hydrogens mixed
_audit_creation_date 2018-12-19
_audit_creation_method
;
Olex2 1.2
(compiled 2018.05.29 svn.r3508 for OlexSys, GUI svn.r5506)
;
_audit_update_record
;
2018-12-20 deposited with the CCDC.    2019-02-20 downloaded from the CCDC.
;
_cell_angle_alpha 90
_cell_angle_beta 90
_cell_angle_gamma 90
_cell_formula_units_Z 8
_cell_length_a 19.741(2)
_cell_length_b 9.9649(10)
_cell_length_c 44.148(4)
_cell_measurement_reflns_used 9829
_cell_measurement_temperature 150(2)
_cell_measurement_theta_max 22.19
_cell_measurement_theta_min 2.26
_cell_volume 8684.7(15)
_computing_cell_refinement 'APEX II (Bruker-AXS, 2015)'
_computing_data_collection 'APEX II (Bruker-AXS, 2015)'
_computing_data_reduction 'APEX II (Bruker-AXS, 2015)'
_computing_molecular_graphics 'Olex2 (Dolomanov et al., 2009)'
_computing_publication_material 'Olex2 (Dolomanov et al., 2009)'
_computing_structure_refinement 'ShelXL (Sheldrick, 2015)'
_computing_structure_solution 'ShelXT (Sheldrick, 2015)'
_diffrn_ambient_temperature 150.15
_diffrn_measured_fraction_theta_full 0.998
_diffrn_measured_fraction_theta_max 0.993
_diffrn_measurement_device_type 'Bruker Nonius Kappa APEX II'
_diffrn_measurement_method 'CCD phi and omega scans'
_diffrn_radiation_type MoK\a
_diffrn_radiation_wavelength 0.71073
_diffrn_reflns_av_R_equivalents 0.0795
_diffrn_reflns_av_unetI/netI 0.0595
_diffrn_reflns_Laue_measured_fraction_full 0.998
_diffrn_reflns_Laue_measured_fraction_max 0.993
_diffrn_reflns_limit_h_max 24
_diffrn_reflns_limit_h_min -24
_diffrn_reflns_limit_k_max 12
_diffrn_reflns_limit_k_min -12
_diffrn_reflns_limit_l_max 55
_diffrn_reflns_limit_l_min -55
_diffrn_reflns_number 120089
_diffrn_reflns_point_group_measured_fraction_full 0.998
_diffrn_reflns_point_group_measured_fraction_max 0.991
_diffrn_reflns_theta_full 25.242
_diffrn_reflns_theta_max 26.429
_diffrn_reflns_theta_min 2.063
_exptl_absorpt_coefficient_mu 0.613
_exptl_absorpt_correction_T_max 0.7454
_exptl_absorpt_correction_T_min 0.6653
_exptl_absorpt_correction_type multi-scan
_exptl_absorpt_process_details
'SADABS-2014/5 (Bruker,2014/5) was used for absorption correction. wR2(int) was 0.0757 before and 0.0691 after correction. The Ratio of minimum to maximum transmission is 0.8925. The \l/2 correction factor is 0.00150.'
_exptl_crystal_colour colorless
_exptl_crystal_density_diffrn 1.589
_exptl_crystal_description plate
_exptl_crystal_F_000 4200
_exptl_crystal_size_max 0.29
_exptl_crystal_size_mid 0.22
_exptl_crystal_size_min 0.04
_exptl_transmission_factor_max 0.7545
_exptl_transmission_factor_min 0.6653
_refine_diff_density_max 1.297
_refine_diff_density_min -1.483
_refine_diff_density_rms 0.104
_refine_ls_abs_structure_details
;
 Flack x determined using 6232 quotients [(I+)-(I-)]/[(I+)+(I-)]
 (Parsons, Flack and Wagner, Acta Cryst. B69 (2013) 249-259).
;
_refine_ls_abs_structure_Flack 0.036(13)
_refine_ls_extinction_method none
_refine_ls_goodness_of_fit_ref 1.116
_refine_ls_hydrogen_treatment mixed
_refine_ls_matrix_type full
_refine_ls_number_parameters 1116
_refine_ls_number_reflns 17717
_refine_ls_number_restraints 80
_refine_ls_restrained_S_all 1.115
_refine_ls_R_factor_all 0.0661
_refine_ls_R_factor_gt 0.0547
_refine_ls_shift/su_max 0.001
_refine_ls_shift/su_mean 0.000
_refine_ls_structure_factor_coef Fsqd
_refine_ls_weighting_details 'w=1/[\s^2^(Fo^2^)+(0.0159P)^2^+27.4604P] where P=(Fo^2^+2Fc^2^)/3'
_refine_ls_weighting_scheme calc
_refine_ls_wR_factor_gt 0.0985
_refine_ls_wR_factor_ref 0.1024
_reflns_Friedel_coverage 0.968
_reflns_Friedel_fraction_full 0.998
_reflns_Friedel_fraction_max 0.988
_reflns_number_gt 15465
_reflns_number_total 17717
_reflns_threshold_expression 'I > 2\s(I)'
_cod_data_source_file c9dt00733d3.cif
_cod_data_source_block dal1841
_cod_depositor_comments 'Adding full bibliography for 7049175--7049178.cif.'
_cod_original_cell_volume 8684.6(15)
_cod_original_formula_sum 'C36.50 H34 B Cl F6 Mo N4 O8 P2 S2'
_cod_database_code 7049178
_shelx_shelxl_version_number 2014/7
_shelx_space_group_comment
;
The symmetry employed for this shelxl refinement is uniquely defined
by the following loop, which should always be used as a source of
symmetry information in preference to the above space-group names.
They are only intended as comments.
;
_shelx_estimated_absorpt_t_max 0.976
_shelx_estimated_absorpt_t_min 0.842
_olex2_refinement_description
;
1. Others
 Fixed Uiso: H1A(0.021) H1B(0.021) H2A(0.026) H2B(0.026) H3A(0.025) H3B(0.025)
 H4A(0.03) H4B(0.03) H5A(0.032) H5B(0.032) H6A(0.022) H6B(0.022) H6(0.016)
 H16(0.022) H25(0.036) H33(0.024) H56A(0.026) H56B(0.026) H55A(0.028)
 H55B(0.028) H32(0.025) H12(0.036) H73(0.041) H35(0.028) H86(0.024) H96(0.031)
 H26(0.026) H83(0.03) H84(0.026) H24(0.032) H42(0.03) H95(0.033) H13(0.048)
 H76(0.03) H93(0.048) H54A(0.025) H54B(0.025) H53A(0.027) H53B(0.027) H66(0.03)
 H34(0.028) H45(0.039) H72(0.035) H15(0.032) H62(0.026) H74(0.043) H63(0.044)
 H64(0.049) H65(0.047) H82(0.023) H85(0.029) H52A(0.026) H52B(0.026) H94(0.047)
 H46(0.025) H22(0.023) H23(0.032) H36(0.026) H75(0.042) H92(0.035) H44(0.048)
 H43(0.049) H14(0.052) H51A(0.028) H51B(0.028) H10A(0.094) H10B(0.094)
 H10C(0.094) H10D(0.094)
 Fixed X: H1A(0.4338) H1B(0.4456) H2A(0.3754) H2B(0.4194) H3A(0.4382)
 H3B(0.4701) H4A(0.5902) H4B(0.5482) H5A(0.6237) H5B(0.6738) H6A(0.7006)
 H6B(0.626) H6(0.6469) H16(0.5264) H25(0.3683) H33(0.8696) H56A(0.8281)
 H56B(0.7539) H55A(0.7994) H55B(0.7526) H32(0.8213) H12(0.5961) H73(0.562)
 H35(0.7391) H86(0.8174) H96(0.9704) H26(0.4556) H83(0.9943) H84(0.9527)
 H24(0.3579) H42(0.6734) H95(1.0316) H13(0.5972) H76(0.5943) H93(0.8622)
 H54A(0.6705) H54B(0.7108) H53A(0.5915) H53B(0.5613) H66(0.6514) H34(0.8267)
 H45(0.9028) H72(0.6423) H15(0.5305) H62(0.727) H74(0.5013) H63(0.7295)
 H64(0.7024) H65(0.6577) H82(0.948) H85(0.8624) H52A(0.5505) H52B(0.5005)
 H94(0.9775) H46(0.8436) H22(0.5236) H23(0.4338) H36(0.6903) H75(0.517)
 H92(0.8003) H44(0.8478) H43(0.734) H14(0.5629) H51A(0.5605) H51B(0.5695)
 H10A(0.9466) H10B(0.8736) H10C(0.875) H10D(0.834)
 Fixed Y: H1A(0.4477) H1B(0.3007) H2A(0.403) H2B(0.5383) H3A(0.4033)
 H3B(0.2895) H4A(0.3143) H4B(0.3974) H5A(0.5621) H5B(0.4429) H6A(0.5939)
 H6B(0.6567) H6(0.9434) H16(0.6711) H25(0.3735) H33(0.3831) H56A(0.9126)
 H56B(0.8481) H55A(1.0629) H55B(0.9388) H32(0.4924) H12(0.5304) H73(1.4998)
 H35(0.0761) H86(1.3267) H96(1.0242) H26(0.4882) H83(1.1262) H84(1.3329)
 H24(0.1409) H42(0.7189) H95(0.8351) H13(0.7485) H76(1.0488) H93(0.6121)
 H54A(1.0938) H54B(1.1876) H53A(1.2072) H53B(1.0875) H66(0.841) H34(0.1779)
 H45(0.6765) H72(1.3746) H15(0.8901) H62(0.988) H74(1.3987) H63(0.7761)
 H64(0.5905) H65(0.6255) H82(1.017) H85(1.4326) H52A(0.9552) H52B(1.082)
 H94(0.6313) H46(0.4895) H22(0.1345) H23(0.0237) H36(0.1849) H75(1.1739)
 H92(0.8007) H44(0.8807) H43(0.901) H14(0.9273) H51A(1.0603) H51B(1.2043)
 H10A(0.7925) H10B(0.7408) H10C(0.7447) H10D(0.6217)
 Fixed Z: H1A(0.3977) H1B(0.3843) H2A(0.3505) H2B(0.3505) H3A(0.3062)
 H3B(0.3277) H4A(0.3063) H4B(0.2815) H5A(0.2797) H5B(0.2893) H6A(0.3249)
 H6B(0.3256) H6(0.6801) H16(0.3939) H25(0.4839) H33(0.2914) H56A(0.6764)
 H56B(0.6752) H55A(0.712) H55B(0.7218) H32(0.3331) H12(0.4738) H73(0.5583)
 H35(0.302) H86(0.6587) H96(0.6158) H26(0.4588) H83(0.7121) H84(0.7273)
 H24(0.4789) H42(0.3802) H95(0.6015) H13(0.4934) H76(0.5354) H93(0.6031)
 H54A(0.7206) H54B(0.6973) H53A(0.6746) H53B(0.695) H66(0.6057) H34(0.2749)
 H45(0.4042) H72(0.5853) H15(0.413) H62(0.5274) H74(0.5194) H63(0.5076)
 H64(0.5374) H65(0.5865) H82(0.6698) H85(0.7009) H52A(0.6487) H52B(0.6497)
 H94(0.5947) H46(0.3872) H22(0.4261) H23(0.449) H36(0.3433) H75(0.5086)
 H92(0.6197) H44(0.4104) H43(0.3979) H14(0.463) H51A(0.6023) H51B(0.6178)
 H10A(0.5225) H10B(0.533) H10C(0.5329) H10D(0.5187)
;
_olex2_submission_special_instructions 'No special instructions were received'

loop_
_space_group_symop_operation_xyz
'x, y, z'
'-x, -y, z+1/2'
'x+1/2, -y+1/2, z'
'-x+1/2, y+1/2, z+1/2'

loop_
_atom_site_label
_atom_site_type_symbol
_atom_site_fract_x
_atom_site_fract_y
_atom_site_fract_z
_atom_site_U_iso_or_equiv
_atom_site_adp_type
_atom_site_occupancy
_atom_site_site_symmetry_order
_atom_site_calc_flag
_atom_site_refinement_flags_posn
_atom_site_refinement_flags_adp
_atom_site_refinement_flags_occupancy
_atom_site_disorder_assembly
_atom_site_disorder_group
Mo2 Mo 0.80507(3) 1.21475(7) 0.58350(2) 0.01238(14) Uani 1 1 d . . . . .
Mo1 Mo 0.67867(3) 0.29755(6) 0.41824(2) 0.01171(14) Uani 1 1 d . . . . .
P1 P 0.56585(9) 0.40604(18) 0.41814(5) 0.0105(4) Uani 1 1 d . . . . .
P2 P 0.70367(10) 0.4331(2) 0.37307(5) 0.0121(4) Uani 1 1 d . . . . .
B1 B 0.5665(5) 0.4546(8) 0.3560(2) 0.0112(17) Uani 1 1 d . U . . .
N1 N 0.5298(3) 0.4183(6) 0.38218(14) 0.0127(14) Uani 1 1 d . U . . .
N2 N 0.6362(3) 0.4922(6) 0.35285(14) 0.0115(14) Uani 1 1 d . U . . .
N3 N 0.5291(3) 0.4599(7) 0.32535(16) 0.0143(14) Uani 1 1 d . U . . .
C1 C 0.4551(4) 0.3971(9) 0.38087(19) 0.0178(19) Uani 1 1 d . U . . .
H1A H 0.4338 0.4477 0.3977 0.021 Uiso 1 1 calc R . . . .
H1B H 0.4456 0.3007 0.3843 0.021 Uiso 1 1 calc R . . . .
C2 C 0.4220(4) 0.4392(9) 0.35153(19) 0.0217(19) Uani 1 1 d . U . . .
H2A H 0.3754 0.4030 0.3505 0.026 Uiso 1 1 calc R . . . .
H2B H 0.4194 0.5383 0.3505 0.026 Uiso 1 1 calc R . . . .
C3 C 0.4626(4) 0.3872(9) 0.32546(19) 0.0207(18) Uani 1 1 d . U . . .
H3A H 0.4382 0.4033 0.3062 0.025 Uiso 1 1 calc R . . . .
H3B H 0.4701 0.2895 0.3277 0.025 Uiso 1 1 calc R . . . .
C4 C 0.5742(4) 0.4050(10) 0.3006(2) 0.025(2) Uani 1 1 d . U . . .
H4A H 0.5902 0.3143 0.3063 0.030 Uiso 1 1 calc R . . . .
H4B H 0.5482 0.3974 0.2815 0.030 Uiso 1 1 calc R . . . .
C5 C 0.6342(4) 0.4966(10) 0.29590(19) 0.027(2) Uani 1 1 d . U . . .
H5A H 0.6237 0.5621 0.2797 0.032 Uiso 1 1 calc R . . . .
H5B H 0.6738 0.4429 0.2893 0.032 Uiso 1 1 calc R . . . .
C6 C 0.6518(4) 0.5715(8) 0.32502(19) 0.0181(18) Uani 1 1 d . U . . .
H6A H 0.7006 0.5939 0.3249 0.022 Uiso 1 1 calc R . . . .
H6B H 0.6260 0.6567 0.3256 0.022 Uiso 1 1 calc R . . . .
P4 P 0.83071(10) 1.0804(2) 0.62895(5) 0.0127(4) Uani 1 1 d . . . . .
S3 S 0.61927(11) 1.6160(2) 0.67268(5) 0.0229(5) Uani 1 1 d . . . . .
S1 S 0.42517(11) -0.2385(2) 0.27930(5) 0.0219(5) Uani 1 1 d . . . . .
P3 P 0.69271(10) 1.10676(19) 0.58398(5) 0.0136(4) Uani 1 1 d . . . . .
S2 S 0.49074(11) -0.1178(2) 0.32819(5) 0.0228(5) Uani 1 1 d . . . . .
S4 S 0.55169(11) 1.7333(2) 0.72141(5) 0.0218(5) Uani 1 1 d . . . . .
Cl2 Cl 0.88057(17) 0.7489(4) 0.48191(8) 0.0634(9) Uani 1 1 d D . . . .
Cl1 Cl 0.9439(3) 0.5681(5) 0.52494(10) 0.120(2) Uani 1 1 d D . . . .
F11 F 0.4230(3) 1.6743(6) 0.71826(14) 0.0414(15) Uani 1 1 d . . . . .
F9 F 0.7061(3) 1.6393(6) 0.71709(13) 0.0409(16) Uani 1 1 d . . . . .
F2 F 0.2955(3) -0.1828(6) 0.28186(14) 0.0428(15) Uani 1 1 d . . . . .
F4 F 0.5800(3) -0.1371(7) 0.28460(13) 0.0441(17) Uani 1 1 d . . . . .
F7 F 0.7503(3) 1.5705(6) 0.67608(14) 0.0431(16) Uani 1 1 d . . . . .
O10 O 0.4631(3) -0.3591(6) 0.28490(14) 0.0282(15) Uani 1 1 d . . . . .
F12 F 0.4448(3) 1.8780(6) 0.73037(15) 0.0498(17) Uani 1 1 d . . . . .
O9 O 0.4215(3) -0.1916(7) 0.24890(14) 0.0342(17) Uani 1 1 d . . . . .
F5 F 0.6207(3) -0.0636(7) 0.32641(14) 0.0490(17) Uani 1 1 d . . . . .
O16 O 0.5487(3) 1.6829(7) 0.75144(15) 0.0339(17) Uani 1 1 d . . . . .
O5 O 0.8777(3) 0.9942(7) 0.54257(16) 0.0346(17) Uani 1 1 d . . . . .
F3 F 0.3301(3) -0.3165(7) 0.31695(14) 0.0556(19) Uani 1 1 d . . . . .
O13 O 0.6050(3) 1.5095(7) 0.65201(15) 0.0364(18) Uani 1 1 d . . . . .
O14 O 0.6385(3) 1.7446(6) 0.66073(13) 0.0239(14) Uani 1 1 d . . . . .
O12 O 0.5100(3) -0.2437(6) 0.33985(13) 0.0250(14) Uani 1 1 d . . . . .
O15 O 0.5892(3) 1.8546(6) 0.71612(15) 0.0309(16) Uani 1 1 d . . . . .
O1 O 0.7448(4) 0.5252(7) 0.46033(16) 0.0359(17) Uani 1 1 d . . . . .
O7 O 0.7468(3) 1.4697(7) 0.61731(15) 0.0348(17) Uani 1 1 d . . . . .
F10 F 0.4566(3) 1.8119(7) 0.68425(14) 0.0573(19) Uani 1 1 d . . . . .
O8 O 0.7674(4) 1.3609(7) 0.52215(16) 0.0401(19) Uani 1 1 d . . . . .
N4 N 0.6558(3) 1.0896(7) 0.61962(15) 0.0135(14) Uani 1 1 d . . . . .
O6 O 0.9464(3) 1.3575(6) 0.58953(17) 0.0351(18) Uani 1 1 d . . . . .
F1 F 0.3189(3) -0.3877(7) 0.27143(16) 0.0540(19) Uani 1 1 d . . . . .
F8 F 0.6894(4) 1.4380(6) 0.70287(18) 0.071(2) Uani 1 1 d . . . . .
O11 O 0.4742(4) -0.0133(7) 0.34874(17) 0.0419(19) Uani 1 1 d . . . . .
O3 O 0.6144(4) 0.0519(7) 0.38331(16) 0.0371(18) Uani 1 1 d . . . . .
N6 N 0.6547(3) 1.0410(7) 0.67614(15) 0.0130(14) Uani 1 1 d . . . . .
H6 H 0.6469 0.9434 0.6801 0.016 Uiso 1 1 calc R . . . .
N5 N 0.7629(3) 1.0169(7) 0.64899(15) 0.0147(14) Uani 1 1 d . . . . .
C7 C 0.7215(4) 0.4458(9) 0.4449(2) 0.0205(19) Uani 1 1 d . . . . .
O2 O 0.8182(3) 0.1530(7) 0.40696(15) 0.0367(18) Uani 1 1 d . . . . .
N7 N 0.4370(4) -0.1221(8) 0.30184(19) 0.034(2) Uani 1 1 d . . . . .
F6 F 0.5596(4) 0.0642(7) 0.29853(18) 0.071(2) Uani 1 1 d . . . . .
C16 C 0.5414(4) 0.6864(8) 0.4141(2) 0.0186(18) Uani 1 1 d . . . . .
H16 H 0.5264 0.6711 0.3939 0.022 Uiso 1 1 calc R . . . .
C21 C 0.4982(4) 0.3231(8) 0.43954(18) 0.0153(17) Uani 1 1 d . . . . .
C11 C 0.5616(4) 0.5780(8) 0.43213(18) 0.0137(17) Uani 1 1 d . . . . .
C25 C 0.3996(5) 0.3252(11) 0.4718(2) 0.030(2) Uani 1 1 d . . . . .
H25 H 0.3683 0.3735 0.4839 0.036 Uiso 1 1 calc R . . . .
C33 C 0.8327(4) 0.3428(9) 0.3018(2) 0.020(2) Uani 1 1 d . . . . .
H33 H 0.8696 0.3831 0.2914 0.024 Uiso 1 1 calc R . . . .
O4 O 0.6625(4) 0.1219(8) 0.47716(16) 0.043(2) Uani 1 1 d . . . . .
C60 C 0.7822(5) 1.3103(9) 0.5446(2) 0.024(2) Uani 1 1 d . . . . .
C56 C 0.7791(4) 0.9338(9) 0.67632(19) 0.022(2) Uani 1 1 d . . . . .
H56A H 0.8281 0.9126 0.6764 0.026 Uiso 1 1 calc R . . . .
H56B H 0.7539 0.8481 0.6752 0.026 Uiso 1 1 calc R . . . .
C55 C 0.7609(4) 1.0059(9) 0.7056(2) 0.023(2) Uani 1 1 d . . . . .
H55A H 0.7994 1.0629 0.7120 0.028 Uiso 1 1 calc R . . . .
H55B H 0.7526 0.9388 0.7218 0.028 Uiso 1 1 calc R . . . .
C31 C 0.7507(4) 0.3502(7) 0.34242(19) 0.0138(17) Uani 1 1 d . . . . .
C32 C 0.8041(4) 0.4079(9) 0.3268(2) 0.0209(19) Uani 1 1 d . . . . .
H32 H 0.8213 0.4924 0.3331 0.025 Uiso 1 1 calc R . . . .
C12 C 0.5821(5) 0.6032(10) 0.4613(2) 0.030(2) Uani 1 1 d . . . . .
H12 H 0.5961 0.5304 0.4738 0.036 Uiso 1 1 calc R . . . .
C41 C 0.7522(4) 0.5823(8) 0.38216(19) 0.0179(19) Uani 1 1 d . . . . .
C73 C 0.5693(5) 1.4080(10) 0.5535(3) 0.034(3) Uani 1 1 d . . . . .
H73 H 0.5620 1.4998 0.5583 0.041 Uiso 1 1 calc R . . . .
C35 C 0.7556(4) 0.1615(9) 0.3080(2) 0.023(2) Uani 1 1 d . . . . .
H35 H 0.7391 0.0761 0.3020 0.028 Uiso 1 1 calc R . . . .
C58 C 0.8952(4) 1.3071(8) 0.5865(2) 0.0196(18) Uani 1 1 d . . . . .
C86 C 0.8532(4) 1.2850(9) 0.6696(2) 0.0203(19) Uani 1 1 d . . . . .
H86 H 0.8174 1.3267 0.6587 0.024 Uiso 1 1 calc R . . . .
C96 C 0.9481(5) 0.9400(9) 0.6140(2) 0.026(2) Uani 1 1 d . . . . .
H96 H 0.9704 1.0242 0.6158 0.031 Uiso 1 1 calc R . . . .
C26 C 0.4519(4) 0.3935(10) 0.45692(19) 0.022(2) Uani 1 1 d . . . . .
H26 H 0.4556 0.4882 0.4588 0.026 Uiso 1 1 calc R . . . .
C83 C 0.9582(4) 1.1667(9) 0.7012(2) 0.025(2) Uani 1 1 d . . . . .
H83 H 0.9943 1.1262 0.7121 0.030 Uiso 1 1 calc R . . . .
C84 C 0.9335(4) 1.2889(8) 0.7103(2) 0.0220(19) Uani 1 1 d . . . . .
H84 H 0.9527 1.3329 0.7273 0.026 Uiso 1 1 calc R . . . .
C24 C 0.3934(4) 0.1871(10) 0.4689(2) 0.027(2) Uani 1 1 d . . . . .
H24 H 0.3579 0.1409 0.4789 0.032 Uiso 1 1 calc R . . . .
C101 C 0.3372(5) -0.2832(10) 0.2882(2) 0.028(2) Uani 1 1 d . . . . .
C61 C 0.6886(4) 0.9372(8) 0.5689(2) 0.0191(18) Uani 1 1 d . . . . .
C42 C 0.7199(5) 0.7090(9) 0.3853(2) 0.025(2) Uani 1 1 d . . . . .
H42 H 0.6734 0.7189 0.3802 0.030 Uiso 1 1 calc R . . . .
C95 C 0.9842(5) 0.8282(10) 0.6050(2) 0.028(2) Uani 1 1 d . . . . .
H95 H 1.0316 0.8351 0.6015 0.033 Uiso 1 1 calc R . . . .
C13 C 0.5830(5) 0.7330(10) 0.4732(3) 0.040(3) Uani 1 1 d . . . . .
H13 H 0.5972 0.7485 0.4934 0.048 Uiso 1 1 calc R . . . .
C91 C 0.8792(4) 0.9296(8) 0.62030(19) 0.0151(17) Uani 1 1 d . . . . .
C76 C 0.5887(4) 1.1412(10) 0.5400(2) 0.025(2) Uani 1 1 d . . . . .
H76 H 0.5943 1.0488 0.5354 0.030 Uiso 1 1 calc R . . . .
C57 C 0.8504(5) 1.0699(9) 0.5578(2) 0.023(2) Uani 1 1 d . . . . .
C93 C 0.8844(5) 0.6956(10) 0.6062(3) 0.040(3) Uani 1 1 d . . . . .
H93 H 0.8622 0.6121 0.6031 0.048 Uiso 1 1 calc R . . . .
C59 C 0.7670(4) 1.3740(9) 0.6059(2) 0.0207(19) Uani 1 1 d . . . . .
C54 C 0.6972(4) 1.0940(9) 0.70165(19) 0.021(2) Uani 1 1 d . . . . .
H54A H 0.6705 1.0938 0.7206 0.025 Uiso 1 1 calc R . . . .
H54B H 0.7108 1.1876 0.6973 0.025 Uiso 1 1 calc R . . . .
C53 C 0.5863(4) 1.1087(9) 0.6761(2) 0.022(2) Uani 1 1 d . . . . .
H53A H 0.5915 1.2072 0.6746 0.027 Uiso 1 1 calc R . . . .
H53B H 0.5613 1.0875 0.6950 0.027 Uiso 1 1 calc R . . . .
C81 C 0.8770(4) 1.1630(8) 0.66007(19) 0.0144(18) Uani 1 1 d . . . . .
C9 C 0.6363(4) 0.1441(9) 0.39503(19) 0.0185(19) Uani 1 1 d . . . . .
C66 C 0.6684(4) 0.8273(8) 0.5858(2) 0.0249(19) Uani 1 1 d . . . . .
H66 H 0.6514 0.8410 0.6057 0.030 Uiso 1 1 calc R . . . .
N8 N 0.5640(4) 1.6164(7) 0.69809(18) 0.0264(18) Uani 1 1 d . . . . .
C34 C 0.8079(4) 0.2208(9) 0.2922(2) 0.023(2) Uani 1 1 d . . . . .
H34 H 0.8267 0.1779 0.2749 0.028 Uiso 1 1 calc R . . . .
C45 C 0.8560(5) 0.6839(10) 0.3995(2) 0.032(2) Uani 1 1 d . . . . .
H45 H 0.9028 0.6765 0.4042 0.039 Uiso 1 1 calc R . . . .
C72 C 0.6168(5) 1.3334(9) 0.5696(2) 0.030(2) Uani 1 1 d . . . . .
H72 H 0.6423 1.3746 0.5853 0.035 Uiso 1 1 calc R . . . .
C15 C 0.5431(4) 0.8166(9) 0.4255(2) 0.027(2) Uani 1 1 d . . . . .
H15 H 0.5305 0.8901 0.4130 0.032 Uiso 1 1 calc R . . . .
C62 C 0.7125(4) 0.9143(9) 0.5394(2) 0.021(2) Uani 1 1 d . . . . .
H62 H 0.7270 0.9880 0.5274 0.026 Uiso 1 1 calc R . . . .
C74 C 0.5331(5) 1.3478(12) 0.5308(2) 0.036(3) Uani 1 1 d . . . . .
H74 H 0.5013 1.3987 0.5194 0.043 Uiso 1 1 calc R . . . .
C104 C 0.4635(5) 1.7764(11) 0.7128(2) 0.033(2) Uani 1 1 d . . . . .
C63 C 0.7152(5) 0.7889(11) 0.5280(3) 0.037(3) Uani 1 1 d . . . . .
H63 H 0.7295 0.7761 0.5076 0.044 Uiso 1 1 calc R . . . .
C64 C 0.6975(5) 0.6787(10) 0.5453(3) 0.041(3) Uani 1 1 d . . . . .
H64 H 0.7024 0.5905 0.5374 0.049 Uiso 1 1 calc R . . . .
C71 C 0.6273(4) 1.1984(8) 0.56275(18) 0.0160(17) Uani 1 1 d . . . . .
C65 C 0.6721(5) 0.6995(10) 0.5746(3) 0.039(3) Uani 1 1 d . . . . .
H65 H 0.6577 0.6255 0.5865 0.047 Uiso 1 1 calc R . . . .
C102 C 0.5668(5) -0.0604(10) 0.3082(2) 0.033(2) Uani 1 1 d . . . . .
C82 C 0.9308(4) 1.1016(8) 0.6761(2) 0.0196(18) Uani 1 1 d . . . . .
H82 H 0.9480 1.0170 0.6698 0.023 Uiso 1 1 calc R . . . .
C85 C 0.8801(5) 1.3486(9) 0.6945(2) 0.025(2) Uani 1 1 d . . . . .
H85 H 0.8624 1.4326 0.7009 0.029 Uiso 1 1 calc R . . . .
C52 C 0.5486(4) 1.0545(9) 0.6487(2) 0.021(2) Uani 1 1 d . . . . .
H52A H 0.5505 0.9552 0.6487 0.026 Uiso 1 1 calc R . . . .
H52B H 0.5005 1.0820 0.6497 0.026 Uiso 1 1 calc R . . . .
C94 C 0.9522(5) 0.7074(10) 0.6010(2) 0.039(3) Uani 1 1 d . . . . .
H94 H 0.9775 0.6313 0.5947 0.047 Uiso 1 1 calc R . . . .
C10 C 0.6660(5) 0.1891(9) 0.4563(2) 0.023(2) Uani 1 1 d . . . . .
C46 C 0.8209(4) 0.5729(9) 0.3893(2) 0.0211(19) Uani 1 1 d . . . . .
H46 H 0.8436 0.4895 0.3872 0.025 Uiso 1 1 calc R . . . .
C22 C 0.4914(4) 0.1844(8) 0.43740(19) 0.0195(19) Uani 1 1 d . . . . .
H22 H 0.5236 0.1345 0.4261 0.023 Uiso 1 1 calc R . . . .
C23 C 0.4387(5) 0.1179(9) 0.4515(2) 0.027(2) Uani 1 1 d . . . . .
H23 H 0.4338 0.0237 0.4490 0.032 Uiso 1 1 calc R . . . .
C36 C 0.7268(4) 0.2261(9) 0.3328(2) 0.022(2) Uani 1 1 d . . . . .
H36 H 0.6903 0.1849 0.3433 0.026 Uiso 1 1 calc R . . . .
C75 C 0.5426(5) 1.2149(11) 0.5242(2) 0.035(2) Uani 1 1 d . . . . .
H75 H 0.5170 1.1739 0.5086 0.042 Uiso 1 1 calc R . . . .
C8 C 0.7688(4) 0.2089(8) 0.41206(18) 0.0188(18) Uani 1 1 d . . . . .
C92 C 0.8475(4) 0.8085(10) 0.6160(2) 0.029(2) Uani 1 1 d . . . . .
H92 H 0.8003 0.8007 0.6197 0.035 Uiso 1 1 calc R . . . .
C44 C 0.8236(5) 0.8051(10) 0.4030(3) 0.040(3) Uani 1 1 d . . . . .
H44 H 0.8478 0.8807 0.4104 0.048 Uiso 1 1 calc R . . . .
C103 C 0.6956(5) 1.5600(10) 0.6930(2) 0.032(2) Uani 1 1 d . . . . .
C43 C 0.7560(5) 0.8167(10) 0.3957(3) 0.041(3) Uani 1 1 d . . . . .
H43 H 0.7340 0.9010 0.3979 0.049 Uiso 1 1 calc R . . . .
C14 C 0.5630(5) 0.8387(10) 0.4550(3) 0.043(3) Uani 1 1 d . . . . .
H14 H 0.5629 0.9273 0.4630 0.052 Uiso 1 1 calc R . . . .
B2 B 0.6936(5) 1.0520(9) 0.6455(2) 0.0147(19) Uani 1 1 d . . . . .
C51 C 0.5803(5) 1.1077(10) 0.6199(2) 0.024(2) Uani 1 1 d . . . . .
H51A H 0.5605 1.0603 0.6023 0.028 Uiso 1 1 calc R . . . .
H51B H 0.5695 1.2043 0.6178 0.028 Uiso 1 1 calc R . . . .
C105 C 0.9110(17) 0.7249(18) 0.5185(3) 0.078(8) Uani 0.68(4) 1 d D . P A 1
H10A H 0.9466 0.7925 0.5225 0.094 Uiso 0.68(4) 1 calc R . P A 1
H10B H 0.8736 0.7408 0.5330 0.094 Uiso 0.68(4) 1 calc R . P A 1
C106 C 0.8766(19) 0.674(5) 0.5173(6) 0.078(8) Uani 0.32(4) 1 d D . P A 2
H10C H 0.8750 0.7447 0.5329 0.094 Uiso 0.32(4) 1 calc R . P A 2
H10D H 0.8340 0.6217 0.5187 0.094 Uiso 0.32(4) 1 calc R . P A 2
H3 H 0.516(5) 0.539(10) 0.320(2) 0.04(3) Uiso 1 1 d . . . . .

loop_
_atom_site_aniso_label
_atom_site_aniso_U_11
_atom_site_aniso_U_22
_atom_site_aniso_U_33
_atom_site_aniso_U_23
_atom_site_aniso_U_13
_atom_site_aniso_U_12
Mo2 0.0060(3) 0.0165(3) 0.0146(3) -0.0001(3) 0.0002(3) -0.0009(3)
Mo1 0.0057(3) 0.0143(3) 0.0152(3) 0.0013(3) -0.0002(3) 0.0009(3)
P1 0.0069(9) 0.0113(9) 0.0134(9) 0.0008(9) -0.0004(9) 0.0011(7)
P2 0.0058(10) 0.0144(11) 0.0162(11) 0.0030(9) 0.0005(8) -0.0002(8)
B1 0.015(4) 0.004(4) 0.015(4) 0.002(3) 0.000(3) 0.001(3)
N1 0.010(3) 0.013(3) 0.015(3) 0.003(3) -0.002(2) 0.000(3)
N2 0.009(3) 0.014(3) 0.011(3) 0.005(3) 0.001(2) -0.003(3)
N3 0.011(3) 0.016(4) 0.016(3) 0.001(3) 0.002(3) -0.001(3)
C1 0.005(4) 0.030(5) 0.019(4) 0.001(4) 0.001(3) -0.005(3)
C2 0.008(4) 0.036(5) 0.021(4) 0.004(4) -0.001(3) -0.005(3)
C3 0.015(4) 0.029(5) 0.018(4) 0.004(3) -0.001(3) -0.004(3)
C4 0.018(4) 0.040(5) 0.016(4) -0.005(4) 0.001(3) 0.000(4)
C5 0.020(4) 0.047(6) 0.013(4) 0.006(4) 0.008(3) 0.004(4)
C6 0.014(4) 0.016(4) 0.023(4) 0.010(3) 0.006(3) 0.005(3)
P4 0.0043(10) 0.0155(11) 0.0183(11) -0.0019(9) -0.0018(8) -0.0006(8)
S3 0.0212(12) 0.0220(12) 0.0254(12) -0.0015(9) 0.0004(9) -0.0005(9)
S1 0.0208(12) 0.0251(12) 0.0199(12) 0.0046(9) -0.0036(9) 0.0056(10)
P3 0.0095(9) 0.0179(10) 0.0134(9) -0.0001(9) -0.0016(9) 0.0001(8)
S2 0.0203(11) 0.0219(12) 0.0264(12) -0.0035(9) -0.0013(9) 0.0047(9)
S4 0.0225(12) 0.0226(12) 0.0202(12) 0.0033(9) 0.0024(9) -0.0043(10)
Cl2 0.062(2) 0.073(2) 0.0554(19) -0.0027(16) 0.0072(16) 0.0055(17)
Cl1 0.209(6) 0.087(3) 0.063(3) -0.007(2) -0.009(3) 0.061(4)
F11 0.017(3) 0.054(4) 0.052(4) -0.004(3) 0.002(3) -0.005(3)
F9 0.044(4) 0.052(4) 0.026(3) -0.007(3) -0.010(3) 0.009(3)
F2 0.026(3) 0.049(4) 0.054(4) -0.003(3) 0.000(3) 0.008(3)
F4 0.044(4) 0.063(4) 0.026(3) -0.012(3) 0.010(3) -0.023(3)
F7 0.031(3) 0.058(4) 0.040(4) -0.015(3) -0.003(3) 0.013(3)
O10 0.038(4) 0.018(3) 0.028(4) -0.003(3) -0.012(3) 0.009(3)
F12 0.046(4) 0.044(4) 0.060(5) -0.013(3) -0.004(3) 0.016(3)
O9 0.024(4) 0.058(5) 0.021(4) 0.015(3) 0.000(3) 0.005(3)
F5 0.029(3) 0.075(5) 0.043(4) -0.018(3) 0.003(3) -0.026(3)
O16 0.030(4) 0.048(4) 0.024(4) 0.016(3) -0.002(3) -0.003(3)
O5 0.030(4) 0.038(4) 0.036(4) -0.015(3) 0.009(3) 0.011(3)
F3 0.056(4) 0.072(5) 0.039(4) 0.024(3) 0.014(3) -0.006(4)
O13 0.035(4) 0.036(4) 0.039(4) -0.021(3) 0.000(3) -0.010(3)
O14 0.027(3) 0.023(3) 0.022(3) 0.003(3) 0.004(3) 0.001(3)
O12 0.027(3) 0.026(3) 0.023(3) 0.001(3) -0.002(3) 0.003(3)
O15 0.037(4) 0.024(4) 0.032(4) -0.006(3) 0.010(3) -0.017(3)
O1 0.037(4) 0.032(4) 0.039(4) -0.008(3) -0.011(3) -0.013(3)
O7 0.037(4) 0.039(4) 0.029(4) -0.015(3) -0.008(3) 0.014(3)
F10 0.055(4) 0.084(5) 0.033(4) 0.016(3) -0.013(3) 0.013(4)
O8 0.048(5) 0.050(5) 0.022(4) 0.015(3) 0.004(3) 0.008(4)
N4 0.007(3) 0.017(4) 0.016(4) 0.004(3) 0.001(3) 0.002(3)
O6 0.024(4) 0.023(4) 0.058(5) 0.000(3) -0.006(3) -0.004(3)
F1 0.048(4) 0.048(4) 0.066(5) -0.017(4) 0.000(4) -0.016(3)
F8 0.093(6) 0.033(4) 0.086(6) 0.019(4) -0.014(5) 0.016(4)
O11 0.034(4) 0.041(4) 0.050(5) -0.023(4) -0.001(3) 0.006(3)
O3 0.038(4) 0.032(4) 0.042(4) -0.011(3) 0.014(3) -0.023(3)
N6 0.008(3) 0.015(4) 0.015(4) 0.000(3) 0.002(3) -0.002(3)
N5 0.012(3) 0.018(4) 0.014(3) 0.003(3) 0.001(3) 0.002(3)
C7 0.016(4) 0.020(5) 0.025(5) 0.007(4) 0.000(4) -0.004(4)
O2 0.011(3) 0.057(5) 0.042(4) -0.016(3) -0.002(3) 0.018(3)
N7 0.037(5) 0.026(5) 0.039(5) -0.013(4) -0.018(4) 0.014(4)
F6 0.091(6) 0.031(4) 0.091(6) 0.025(4) 0.019(5) -0.012(4)
C16 0.015(4) 0.017(4) 0.024(5) 0.004(4) -0.001(4) 0.001(3)
C21 0.012(4) 0.021(4) 0.012(4) 0.002(3) 0.001(3) -0.002(3)
C11 0.007(4) 0.015(4) 0.020(4) -0.001(3) 0.003(3) 0.000(3)
C25 0.019(5) 0.049(7) 0.022(5) -0.004(4) 0.007(4) 0.004(4)
C33 0.008(4) 0.021(5) 0.032(5) 0.005(4) 0.004(4) 0.003(4)
O4 0.060(5) 0.045(5) 0.023(4) 0.020(3) 0.010(3) -0.002(4)
C60 0.015(4) 0.031(5) 0.025(5) 0.002(4) 0.005(4) 0.005(4)
C56 0.013(4) 0.033(5) 0.020(5) 0.011(4) -0.004(4) 0.001(4)
C55 0.016(4) 0.034(5) 0.020(5) 0.012(4) -0.004(4) -0.004(4)
C31 0.011(4) 0.009(4) 0.022(4) 0.004(3) 0.001(3) -0.001(3)
C32 0.014(4) 0.023(5) 0.025(5) -0.001(4) 0.004(4) 0.001(4)
C12 0.032(6) 0.024(5) 0.033(6) -0.004(4) -0.012(5) 0.009(4)
C41 0.012(4) 0.018(5) 0.024(5) 0.003(4) 0.000(3) -0.006(3)
C73 0.023(5) 0.017(5) 0.063(7) 0.008(5) -0.005(5) 0.001(4)
C35 0.021(5) 0.018(5) 0.031(5) -0.007(4) 0.002(4) -0.001(4)
C58 0.013(4) 0.020(4) 0.026(5) -0.002(4) -0.003(4) 0.003(3)
C86 0.016(4) 0.023(5) 0.022(5) -0.003(4) -0.007(4) 0.003(4)
C96 0.020(5) 0.027(5) 0.031(5) -0.004(4) -0.001(4) 0.008(4)
C26 0.017(4) 0.033(5) 0.015(4) 0.003(4) 0.004(3) -0.001(4)
C83 0.018(5) 0.030(5) 0.026(5) 0.000(4) -0.013(4) 0.001(4)
C84 0.023(5) 0.019(5) 0.024(5) -0.008(4) -0.007(4) -0.004(4)
C24 0.014(4) 0.046(6) 0.021(5) 0.010(4) -0.001(4) -0.013(4)
C101 0.033(6) 0.025(5) 0.025(5) -0.001(4) 0.002(4) 0.000(4)
C61 0.014(4) 0.018(4) 0.026(5) -0.002(4) -0.005(4) 0.001(3)
C42 0.016(5) 0.021(5) 0.038(6) 0.001(4) -0.006(4) 0.001(4)
C95 0.014(5) 0.033(6) 0.036(6) -0.007(4) -0.003(4) 0.005(4)
C13 0.051(7) 0.021(5) 0.049(7) -0.021(5) -0.018(5) 0.015(5)
C91 0.011(4) 0.016(4) 0.018(4) 0.000(3) -0.003(3) 0.004(3)
C76 0.018(5) 0.028(5) 0.029(5) -0.007(4) 0.000(4) 0.002(4)
C57 0.017(5) 0.027(5) 0.024(5) 0.003(4) -0.004(4) -0.006(4)
C93 0.034(6) 0.025(6) 0.060(8) -0.020(5) -0.007(5) 0.003(5)
C59 0.010(4) 0.033(5) 0.019(4) -0.001(4) 0.000(3) -0.005(4)
C54 0.019(4) 0.029(5) 0.015(4) -0.003(4) -0.001(4) -0.008(4)
C53 0.014(4) 0.029(5) 0.024(5) 0.007(4) 0.008(4) 0.008(4)
C81 0.007(4) 0.018(4) 0.019(4) 0.002(3) -0.002(3) -0.002(3)
C9 0.022(5) 0.016(5) 0.018(4) 0.009(4) 0.002(4) 0.000(4)
C66 0.020(4) 0.020(4) 0.034(5) 0.003(4) -0.007(4) -0.003(3)
N8 0.022(4) 0.017(4) 0.040(5) -0.003(3) 0.010(4) -0.004(3)
C34 0.017(5) 0.032(5) 0.021(5) -0.002(4) 0.005(4) 0.004(4)
C45 0.014(5) 0.038(6) 0.045(6) -0.003(5) -0.001(4) -0.011(4)
C72 0.022(5) 0.021(5) 0.045(6) 0.002(4) -0.017(4) -0.003(4)
C15 0.024(5) 0.016(5) 0.041(6) -0.002(4) 0.001(4) 0.002(4)
C62 0.017(5) 0.022(5) 0.025(5) -0.008(4) 0.003(4) -0.007(4)
C74 0.019(5) 0.058(7) 0.031(6) 0.015(5) -0.003(4) 0.016(5)
C104 0.025(5) 0.049(7) 0.026(5) -0.001(5) -0.002(4) 0.007(5)
C63 0.022(5) 0.042(6) 0.047(6) -0.024(5) -0.001(4) 0.008(5)
C64 0.031(6) 0.023(6) 0.068(8) -0.016(5) -0.013(5) 0.013(5)
C71 0.009(4) 0.024(5) 0.014(4) 0.005(3) 0.001(3) -0.005(3)
C65 0.022(5) 0.020(5) 0.074(9) 0.006(5) -0.009(5) 0.001(4)
C102 0.033(6) 0.030(6) 0.036(6) 0.001(5) 0.001(5) -0.013(5)
C82 0.016(4) 0.017(4) 0.026(5) -0.002(4) -0.001(4) 0.004(4)
C85 0.025(5) 0.025(5) 0.024(5) -0.009(4) -0.004(4) 0.007(4)
C52 0.005(4) 0.030(5) 0.028(5) 0.010(4) 0.003(4) 0.001(3)
C94 0.037(6) 0.032(6) 0.049(7) -0.015(5) -0.002(5) 0.021(5)
C10 0.020(5) 0.022(5) 0.027(5) -0.005(4) 0.001(4) 0.005(4)
C46 0.008(4) 0.024(5) 0.031(5) 0.000(4) -0.002(4) -0.001(4)
C22 0.009(4) 0.026(5) 0.023(5) 0.005(4) -0.004(3) -0.003(3)
C23 0.022(5) 0.023(5) 0.036(6) 0.014(4) -0.002(4) -0.005(4)
C36 0.015(4) 0.029(5) 0.022(5) -0.001(4) 0.003(4) -0.007(4)
C75 0.023(5) 0.065(8) 0.018(5) -0.002(5) -0.012(4) 0.011(5)
C8 0.022(4) 0.021(4) 0.014(4) 0.002(3) -0.002(3) -0.002(4)
C92 0.013(4) 0.034(6) 0.040(6) -0.004(5) -0.004(4) 0.003(4)
C44 0.031(6) 0.021(5) 0.069(8) 0.000(5) -0.003(6) -0.018(5)
C103 0.040(6) 0.029(6) 0.029(5) -0.006(4) -0.002(5) 0.011(5)
C43 0.035(6) 0.013(5) 0.075(8) -0.006(5) -0.006(6) -0.001(4)
C14 0.028(6) 0.018(5) 0.084(9) -0.024(5) -0.015(6) 0.008(4)
B2 0.010(4) 0.018(5) 0.016(5) -0.001(4) 0.001(4) -0.003(4)
C51 0.016(5) 0.033(5) 0.022(5) 0.010(4) 0.007(4) -0.004(4)
C105 0.14(3) 0.032(12) 0.059(11) -0.006(9) 0.001(13) -0.004(13)
C106 0.14(3) 0.032(12) 0.059(11) -0.006(9) 0.001(13) -0.004(13)

loop_
_atom_type_symbol
_atom_type_description
_atom_type_scat_dispersion_real
_atom_type_scat_dispersion_imag
_atom_type_scat_source
C C 0.0033 0.0016 'International Tables Vol C Tables 4.2.6.8 and 6.1.1.4'
H H 0.0000 0.0000 'International Tables Vol C Tables 4.2.6.8 and 6.1.1.4'
B B 0.0013 0.0007 'International Tables Vol C Tables 4.2.6.8 and 6.1.1.4'
Cl Cl 0.1484 0.1585 'International Tables Vol C Tables 4.2.6.8 and 6.1.1.4'
F F 0.0171 0.0103 'International Tables Vol C Tables 4.2.6.8 and 6.1.1.4'
Mo Mo -1.6832 0.6857 'International Tables Vol C Tables 4.2.6.8 and 6.1.1.4'
N N 0.0061 0.0033 'International Tables Vol C Tables 4.2.6.8 and 6.1.1.4'
O O 0.0106 0.0060 'International Tables Vol C Tables 4.2.6.8 and 6.1.1.4'
P P 0.1023 0.0942 'International Tables Vol C Tables 4.2.6.8 and 6.1.1.4'
S S 0.1246 0.1234 'International Tables Vol C Tables 4.2.6.8 and 6.1.1.4'

loop_
_geom_angle_atom_site_label_1
_geom_angle_atom_site_label_2
_geom_angle_atom_site_label_3
_geom_angle
P4 Mo2 P3 86.59(7)
C60 Mo2 P4 175.3(3)
C60 Mo2 P3 90.7(3)
C60 Mo2 C57 87.7(4)
C60 Mo2 C59 87.8(4)
C58 Mo2 P4 90.8(3)
C58 Mo2 P3 175.5(3)
C58 Mo2 C60 92.1(4)
C58 Mo2 C57 88.4(3)
C58 Mo2 C59 86.4(3)
C57 Mo2 P4 88.7(3)
C57 Mo2 P3 95.2(2)
C59 Mo2 P4 96.0(3)
C59 Mo2 P3 90.2(2)
C59 Mo2 C57 173.0(4)
P2 Mo1 P1 86.53(7)
C7 Mo1 P1 93.2(2)
C7 Mo1 P2 89.3(2)
C9 Mo1 P1 87.5(3)
C9 Mo1 P2 95.0(2)
C9 Mo1 C7 175.7(3)
C10 Mo1 P1 97.1(3)
C10 Mo1 P2 175.4(3)
C10 Mo1 C7 87.7(4)
C10 Mo1 C9 88.0(4)
C8 Mo1 P1 172.1(2)
C8 Mo1 P2 87.3(2)
C8 Mo1 C7 91.7(3)
C8 Mo1 C9 88.0(3)
C8 Mo1 C10 89.3(3)
N1 P1 Mo1 113.5(2)
N1 P1 C21 101.8(3)
N1 P1 C11 102.9(3)
C21 P1 Mo1 117.2(3)
C11 P1 Mo1 116.8(3)
C11 P1 C21 102.5(4)
N2 P2 Mo1 117.2(2)
N2 P2 C31 99.5(3)
N2 P2 C41 104.2(4)
C31 P2 Mo1 116.9(3)
C41 P2 Mo1 112.1(3)
C41 P2 C31 105.4(4)
N1 B1 N2 129.7(8)
N1 B1 N3 118.8(7)
N2 B1 N3 111.6(7)
B1 N1 P1 123.7(6)
B1 N1 C1 120.8(7)
C1 N1 P1 115.4(5)
B1 N2 P2 127.5(5)
B1 N2 C6 114.6(6)
C6 N2 P2 116.8(5)
B1 N3 H3 115(7)
C3 N3 B1 113.6(6)
C3 N3 C4 110.1(6)
C3 N3 H3 101(7)
C4 N3 B1 109.8(6)
C4 N3 H3 107(7)
N1 C1 H1A 108.5
N1 C1 H1B 108.5
N1 C1 C2 114.9(7)
H1A C1 H1B 107.5
C2 C1 H1A 108.5
C2 C1 H1B 108.5
C1 C2 H2A 109.8
C1 C2 H2B 109.8
H2A C2 H2B 108.2
C3 C2 C1 109.4(7)
C3 C2 H2A 109.8
C3 C2 H2B 109.8
N3 C3 H3A 110.2
N3 C3 H3B 110.2
C2 C3 N3 107.7(7)
C2 C3 H3A 110.2
C2 C3 H3B 110.2
H3A C3 H3B 108.5
N3 C4 H4A 109.6
N3 C4 H4B 109.6
H4A C4 H4B 108.2
C5 C4 N3 110.1(7)
C5 C4 H4A 109.6
C5 C4 H4B 109.6
C4 C5 H5A 109.5
C4 C5 H5B 109.5
C4 C5 C6 110.9(7)
H5A C5 H5B 108.0
C6 C5 H5A 109.5
C6 C5 H5B 109.5
N2 C6 C5 112.8(7)
N2 C6 H6A 109.0
N2 C6 H6B 109.0
C5 C6 H6A 109.0
C5 C6 H6B 109.0
H6A C6 H6B 107.8
N5 P4 Mo2 117.2(2)
N5 P4 C91 102.3(4)
N5 P4 C81 99.6(4)
C91 P4 Mo2 112.7(3)
C91 P4 C81 105.3(4)
C81 P4 Mo2 117.7(3)
O13 S3 O14 118.7(4)
O13 S3 N8 108.8(4)
O13 S3 C103 104.3(4)
O14 S3 N8 116.4(4)
O14 S3 C103 103.4(4)
N8 S3 C103 102.9(5)
O10 S1 N7 115.9(4)
O10 S1 C101 104.7(4)
O9 S1 O10 117.6(4)
O9 S1 N7 111.6(5)
O9 S1 C101 103.5(4)
N7 S1 C101 100.8(5)
N4 P3 Mo2 115.2(2)
N4 P3 C61 102.8(4)
N4 P3 C71 102.5(3)
C61 P3 Mo2 116.3(3)
C61 P3 C71 104.1(4)
C71 P3 Mo2 114.3(3)
O12 S2 O11 118.8(4)
O12 S2 N7 115.3(4)
O12 S2 C102 103.5(4)
O11 S2 N7 109.8(4)
O11 S2 C102 105.5(5)
N7 S2 C102 101.7(5)
O16 S4 O15 118.1(4)
O16 S4 N8 110.8(4)
O16 S4 C104 103.8(4)
O15 S4 N8 115.9(4)
O15 S4 C104 105.0(5)
N8 S4 C104 100.6(5)
B2 N4 P3 122.4(5)
B2 N4 C51 123.3(7)
C51 N4 P3 114.1(5)
C54 N6 H6 107.3
C54 N6 C53 110.1(6)
C54 N6 B2 110.6(6)
C53 N6 H6 107.3
C53 N6 B2 114.1(6)
B2 N6 H6 107.3
C56 N5 P4 116.7(5)
B2 N5 P4 127.0(6)
B2 N5 C56 115.4(7)
O1 C7 Mo1 178.0(8)
S1 N7 S2 126.7(5)
C11 C16 H16 119.8
C15 C16 H16 119.8
C15 C16 C11 120.3(9)
C26 C21 P1 122.5(7)
C26 C21 C22 118.5(8)
C22 C21 P1 118.9(6)
C16 C11 P1 123.1(6)
C12 C11 P1 118.4(6)
C12 C11 C16 118.5(8)
C26 C25 H25 119.9
C24 C25 H25 119.9
C24 C25 C26 120.2(9)
C32 C33 H33 119.8
C34 C33 H33 119.8
C34 C33 C32 120.5(8)
O8 C60 Mo2 177.4(9)
N5 C56 H56A 109.2
N5 C56 H56B 109.2
N5 C56 C55 111.9(7)
H56A C56 H56B 107.9
C55 C56 H56A 109.2
C55 C56 H56B 109.2
C56 C55 H55A 109.4
C56 C55 H55B 109.4
C56 C55 C54 111.3(7)
H55A C55 H55B 108.0
C54 C55 H55A 109.4
C54 C55 H55B 109.4
C32 C31 P2 124.4(6)
C32 C31 C36 118.4(8)
C36 C31 P2 116.9(6)
C33 C32 H32 119.7
C31 C32 C33 120.6(8)
C31 C32 H32 119.7
C11 C12 H12 119.2
C11 C12 C13 121.6(9)
C13 C12 H12 119.2
C42 C41 P2 120.8(6)
C46 C41 P2 120.6(7)
C46 C41 C42 118.2(8)
C72 C73 H73 120.3
C74 C73 H73 120.3
C74 C73 C72 119.4(9)
C34 C35 H35 119.8
C34 C35 C36 120.3(8)
C36 C35 H35 119.8
O6 C58 Mo2 176.7(8)
C81 C86 H86 119.3
C81 C86 C85 121.4(8)
C85 C86 H86 119.3
C95 C96 H96 119.9
C95 C96 C91 120.1(9)
C91 C96 H96 119.9
C21 C26 C25 120.0(9)
C21 C26 H26 120.0
C25 C26 H26 120.0
C84 C83 H83 119.8
C84 C83 C82 120.4(8)
C82 C83 H83 119.8
C83 C84 H84 120.0
C83 C84 C85 120.1(8)
C85 C84 H84 120.0
C25 C24 H24 120.1
C23 C24 C25 119.7(8)
C23 C24 H24 120.1
F2 C101 S1 111.1(7)
F2 C101 F1 107.7(8)
F3 C101 S1 111.5(7)
F3 C101 F2 109.0(8)
F3 C101 F1 108.0(8)
F1 C101 S1 109.3(7)
C66 C61 P3 123.3(7)
C66 C61 C62 118.1(8)
C62 C61 P3 118.4(6)
C41 C42 H42 120.2
C43 C42 C41 119.7(8)
C43 C42 H42 120.2
C96 C95 H95 119.7
C94 C95 C96 120.6(9)
C94 C95 H95 119.7
C12 C13 H13 120.4
C14 C13 C12 119.1(10)
C14 C13 H13 120.4
C96 C91 P4 119.6(6)
C92 C91 P4 121.0(6)
C92 C91 C96 118.8(8)
C71 C76 H76 119.4
C75 C76 H76 119.4
C75 C76 C71 121.1(9)
O5 C57 Mo2 176.2(8)
C94 C93 H93 120.3
C94 C93 C92 119.3(9)
C92 C93 H93 120.3
O7 C59 Mo2 175.9(8)
N6 C54 C55 109.9(7)
N6 C54 H54A 109.7
N6 C54 H54B 109.7
C55 C54 H54A 109.7
C55 C54 H54B 109.7
H54A C54 H54B 108.2
N6 C53 H53A 110.5
N6 C53 H53B 110.5
N6 C53 C52 106.3(7)
H53A C53 H53B 108.7
C52 C53 H53A 110.5
C52 C53 H53B 110.5
C86 C81 P4 117.0(6)
C86 C81 C82 119.2(8)
C82 C81 P4 123.5(6)
O3 C9 Mo1 175.4(8)
C61 C66 H66 119.2
C65 C66 C61 121.6(10)
C65 C66 H66 119.2
S3 N8 S4 125.3(5)
C33 C34 C35 119.3(8)
C33 C34 H34 120.3
C35 C34 H34 120.3
C46 C45 H45 119.8
C44 C45 H45 119.8
C44 C45 C46 120.4(9)
C73 C72 H72 119.8
C73 C72 C71 120.4(9)
C71 C72 H72 119.8
C16 C15 H15 120.0
C14 C15 C16 119.9(9)
C14 C15 H15 120.0
C61 C62 H62 119.6
C63 C62 C61 120.7(9)
C63 C62 H62 119.6
C73 C74 H74 119.8
C75 C74 C73 120.4(9)
C75 C74 H74 119.8
F11 C104 S4 110.9(7)
F11 C104 F12 108.2(8)
F12 C104 S4 108.7(7)
F10 C104 S4 111.2(7)
F10 C104 F11 108.7(9)
F10 C104 F12 109.1(9)
C62 C63 H63 119.4
C62 C63 C64 121.2(10)
C64 C63 H63 119.4
C63 C64 H64 120.6
C63 C64 C65 118.9(9)
C65 C64 H64 120.6
C76 C71 P3 123.5(7)
C76 C71 C72 118.2(8)
C72 C71 P3 118.2(6)
C66 C65 C64 119.4(10)
C66 C65 H65 120.3
C64 C65 H65 120.3
F4 C102 S2 111.3(7)
F4 C102 F5 107.7(8)
F4 C102 F6 108.3(9)
F5 C102 S2 110.7(7)
F6 C102 S2 111.2(8)
F6 C102 F5 107.6(8)
C83 C82 C81 119.2(8)
C83 C82 H82 120.4
C81 C82 H82 120.4
C86 C85 C84 119.6(8)
C86 C85 H85 120.2
C84 C85 H85 120.2
C53 C52 H52A 109.6
C53 C52 H52B 109.6
H52A C52 H52B 108.2
C51 C52 C53 110.1(7)
C51 C52 H52A 109.6
C51 C52 H52B 109.6
C95 C94 H94 119.8
C93 C94 C95 120.5(9)
C93 C94 H94 119.8
O4 C10 Mo1 175.1(8)
C41 C46 H46 119.7
C45 C46 C41 120.6(8)
C45 C46 H46 119.7
C21 C22 H22 119.4
C23 C22 C21 121.2(8)
C23 C22 H22 119.4
C24 C23 C22 120.2(9)
C24 C23 H23 119.9
C22 C23 H23 119.9
C31 C36 C35 120.9(8)
C31 C36 H36 119.6
C35 C36 H36 119.6
C76 C75 C74 120.4(9)
C76 C75 H75 119.8
C74 C75 H75 119.8
O2 C8 Mo1 175.2(7)
C91 C92 C93 120.7(9)
C91 C92 H92 119.7
C93 C92 H92 119.7
C45 C44 H44 120.1
C45 C44 C43 119.9(9)
C43 C44 H44 120.1
F9 C103 S3 109.5(7)
F7 C103 S3 111.8(7)
F7 C103 F9 106.1(9)
F8 C103 S3 111.7(8)
F8 C103 F9 107.4(9)
F8 C103 F7 110.0(8)
C42 C43 C44 121.2(9)
C42 C43 H43 119.4
C44 C43 H43 119.4
C13 C14 H14 119.8
C15 C14 C13 120.5(9)
C15 C14 H14 119.8
N4 B2 N6 117.4(7)
N4 B2 N5 131.3(8)
N5 B2 N6 111.3(7)
N4 C51 C52 111.9(7)
N4 C51 H51A 109.2
N4 C51 H51B 109.2
C52 C51 H51A 109.2
C52 C51 H51B 109.2
H51A C51 H51B 107.9
Cl2 C105 H10A 108.7
Cl2 C105 H10B 108.7
Cl1 C105 Cl2 114.3(8)
Cl1 C105 H10A 108.7
Cl1 C105 H10B 108.7
H10A C105 H10B 107.6
Cl2 C106 H10C 108.8
Cl2 C106 H10D 108.8
Cl1 C106 Cl2 113.9(11)
Cl1 C106 H10C 108.8
Cl1 C106 H10D 108.8
H10C C106 H10D 107.7

loop_
_geom_bond_atom_site_label_1
_geom_bond_atom_site_label_2
_geom_bond_distance
Mo2 P4 2.465(2)
Mo2 P3 2.466(2)
Mo2 C60 2.015(10)
Mo2 C58 2.007(8)
Mo2 C57 2.042(10)
Mo2 C59 2.015(9)
Mo1 P1 2.4756(19)
Mo1 P2 2.458(2)
Mo1 C7 2.070(9)
Mo1 C9 2.022(9)
Mo1 C10 2.012(10)
Mo1 C8 2.005(9)
P1 N1 1.744(7)
P1 C21 1.832(8)
P1 C11 1.824(8)
P2 N2 1.709(7)
P2 C31 1.837(8)
P2 C41 1.814(8)
B1 N1 1.413(11)
B1 N2 1.431(11)
B1 N3 1.541(11)
N1 C1 1.492(10)
N2 C6 1.493(10)
N3 C3 1.499(10)
N3 C4 1.511(11)
N3 H3 0.86(10)
C1 H1A 0.9900
C1 H1B 0.9900
C1 C2 1.510(11)
C2 H2A 0.9900
C2 H2B 0.9900
C2 C3 1.495(12)
C3 H3A 0.9900
C3 H3B 0.9900
C4 H4A 0.9900
C4 H4B 0.9900
C4 C5 1.510(13)
C5 H5A 0.9900
C5 H5B 0.9900
C5 C6 1.526(12)
C6 H6A 0.9900
C6 H6B 0.9900
P4 N5 1.725(7)
P4 C91 1.822(8)
P4 C81 1.844(8)
S3 O13 1.427(6)
S3 O14 1.437(6)
S3 N8 1.565(8)
S3 C103 1.840(10)
S1 O10 1.438(6)
S1 O9 1.423(6)
S1 N7 1.546(8)
S1 C101 1.834(10)
P3 N4 1.742(7)
P3 C61 1.819(8)
P3 C71 1.839(8)
S2 O12 1.408(6)
S2 O11 1.419(7)
S2 N7 1.575(8)
S2 C102 1.833(10)
S4 O16 1.419(7)
S4 O15 1.437(6)
S4 N8 1.573(8)
S4 C104 1.833(10)
Cl2 C105 1.738(12)
Cl2 C106 1.733(14)
Cl1 C105 1.716(12)
Cl1 C106 1.729(15)
F11 C104 1.317(12)
F9 C103 1.342(11)
F2 C101 1.325(11)
F4 C102 1.317(11)
F7 C103 1.315(12)
F12 C104 1.328(11)
F5 C102 1.335(11)
O5 C57 1.146(11)
F3 C101 1.320(11)
O1 C7 1.141(10)
O7 C59 1.150(10)
F10 C104 1.314(11)
O8 C60 1.150(11)
N4 B2 1.416(11)
N4 C51 1.502(11)
O6 C58 1.137(10)
F1 C101 1.328(11)
F8 C103 1.298(12)
O3 C9 1.139(10)
N6 H6 1.0000
N6 C54 1.500(10)
N6 C53 1.510(10)
N6 B2 1.558(11)
N5 C56 1.498(10)
N5 B2 1.420(11)
O2 C8 1.145(10)
F6 C102 1.320(11)
C16 H16 0.9500
C16 C11 1.400(11)
C16 C15 1.393(12)
C21 C26 1.385(12)
C21 C22 1.392(11)
C11 C12 1.375(12)
C25 H25 0.9500
C25 C26 1.400(13)
C25 C24 1.388(14)
C33 H33 0.9500
C33 C32 1.399(12)
C33 C34 1.377(13)
O4 C10 1.142(11)
C56 H56A 0.9900
C56 H56B 0.9900
C56 C55 1.523(13)
C55 H55A 0.9900
C55 H55B 0.9900
C55 C54 1.543(12)
C31 C32 1.384(11)
C31 C36 1.389(11)
C32 H32 0.9500
C12 H12 0.9500
C12 C13 1.395(13)
C41 C42 1.422(12)
C41 C46 1.395(12)
C73 H73 0.9500
C73 C72 1.390(13)
C73 C74 1.372(15)
C35 H35 0.9500
C35 C34 1.380(12)
C35 C36 1.391(12)
C86 H86 0.9500
C86 C81 1.369(12)
C86 C85 1.376(12)
C96 H96 0.9500
C96 C95 1.380(12)
C96 C91 1.393(12)
C26 H26 0.9500
C83 H83 0.9500
C83 C84 1.372(12)
C83 C82 1.393(12)
C84 H84 0.9500
C84 C85 1.398(12)
C24 H24 0.9500
C24 C23 1.365(13)
C61 C66 1.385(12)
C61 C62 1.402(12)
C42 H42 0.9500
C42 C43 1.367(13)
C95 H95 0.9500
C95 C94 1.371(14)
C13 H13 0.9500
C13 C14 1.381(15)
C91 C92 1.372(12)
C76 H76 0.9500
C76 C71 1.383(12)
C76 C75 1.361(12)
C93 H93 0.9500
C93 C94 1.364(15)
C93 C92 1.409(13)
C54 H54A 0.9900
C54 H54B 0.9900
C53 H53A 0.9900
C53 H53B 0.9900
C53 C52 1.519(12)
C81 C82 1.416(11)
C66 H66 0.9500
C66 C65 1.370(13)
C34 H34 0.9500
C45 H45 0.9500
C45 C46 1.380(12)
C45 C44 1.374(14)
C72 H72 0.9500
C72 C71 1.394(12)
C15 H15 0.9500
C15 C14 1.379(14)
C62 H62 0.9500
C62 C63 1.350(12)
C74 H74 0.9500
C74 C75 1.368(15)
C63 H63 0.9500
C63 C64 1.382(15)
C64 H64 0.9500
C64 C65 1.404(15)
C65 H65 0.9500
C82 H82 0.9500
C85 H85 0.9500
C52 H52A 0.9900
C52 H52B 0.9900
C52 C51 1.515(11)
C94 H94 0.9500
C46 H46 0.9500
C22 H22 0.9500
C22 C23 1.382(12)
C23 H23 0.9500
C36 H36 0.9500
C75 H75 0.9500
C92 H92 0.9500
C44 H44 0.9500
C44 C43 1.379(14)
C43 H43 0.9500
C14 H14 0.9500
C51 H51A 0.9900
C51 H51B 0.9900
C105 H10A 0.9900
C105 H10B 0.9900
C106 H10C 0.9900
C106 H10D 0.9900
